data_7009682
loop_
_publ_author_name
'Korupoju, Srinivas R.'
'Mangayarkarasi, Nagarathinam'
'Ameerunisha, Sardar'
'Valente, Edward J.'
'Zacharias, Panthappally S.'

_publ_section_title
;
 Formation of dinuclear macrocyclic and mononuclear acyclic complexes
 of a new trinucleating hexaaza triphenolic Schiff base macrocycle:
 structure and NLO properties
;
_journal_issue 16
_journal_name_full 'Journal of the Chemical Society, Dalton Transactions'
_journal_page_first 2845
_journal_paper_doi 10.1039/b002700f
_journal_year 2000
_chemical_formula_sum 'C30 H34 Cl2 N4 O2 Zn2'
_chemical_formula_weight 684.25
_chemical_name_systematic
; 
 ? 
;
_space_group_IT_number 4
_symmetry_space_group_name_Hall 'P 2yb'
_symmetry_space_group_name_H-M 'P 1 21 1'
_atom_sites_solution_hydrogens geom
_atom_sites_solution_primary direct
_atom_sites_solution_secondary difmap
_audit_creation_method SHELXL-97
_cell_angle_alpha 90.00
_cell_angle_beta 105.34(4)
_cell_angle_gamma 90.00
_cell_formula_units_Z 2
_cell_length_a 8.740(8)
_cell_length_b 15.318(2)
_cell_length_c 11.285(4)
_cell_measurement_temperature 293(2)
_cell_volume 1457.0(15)
_computing_structure_refinement 'SHELXL-97 (Sheldrick, 1997)'
_computing_structure_solution 'SHELXS-97 (Sheldrick, 1990)'
_diffrn_ambient_temperature 293(2)
_diffrn_measured_fraction_theta_full 0.996
_diffrn_measured_fraction_theta_max 0.996
_diffrn_measurement_device_type 'Enraf-Nonius MACH-3'
_diffrn_radiation_monochromator graphite
_diffrn_radiation_source 'fine-focus sealed tube'
_diffrn_radiation_type MoK\a
_diffrn_radiation_wavelength 0.71073
_diffrn_reflns_av_R_equivalents 0.0000
_diffrn_reflns_av_sigmaI/netI 0.0299
_diffrn_reflns_limit_h_max 10
_diffrn_reflns_limit_h_min 0
_diffrn_reflns_limit_k_max 18
_diffrn_reflns_limit_k_min 0
_diffrn_reflns_limit_l_max 12
_diffrn_reflns_limit_l_min -13
_diffrn_reflns_number 2652
_diffrn_reflns_theta_full 24.96
_diffrn_reflns_theta_max 24.96
_diffrn_reflns_theta_min 1.87
_exptl_absorpt_coefficient_mu 1.865
_exptl_crystal_colour yellow
_exptl_crystal_density_diffrn 1.560
_exptl_crystal_density_method 'not measured'
_exptl_crystal_description rhombic
_exptl_crystal_F_000 704
_exptl_crystal_size_max 0.48
_exptl_crystal_size_mid 0.32
_exptl_crystal_size_min 0.28
_refine_diff_density_max 0.401
_refine_diff_density_min -0.316
_refine_diff_density_rms 0.064
_refine_ls_abs_structure_details 'Flack H D (1983), Acta Cryst. A39, 876-881'
_refine_ls_abs_structure_Flack 0.16(2)
_refine_ls_extinction_method none
_refine_ls_goodness_of_fit_ref 1.070
_refine_ls_hydrogen_treatment mixed
_refine_ls_matrix_type full
_refine_ls_number_parameters 363
_refine_ls_number_reflns 2652
_refine_ls_number_restraints 1
_refine_ls_restrained_S_all 1.069
_refine_ls_R_factor_all 0.0461
_refine_ls_R_factor_gt 0.0320
_refine_ls_shift/su_max 0.068
_refine_ls_shift/su_mean 0.012
_refine_ls_structure_factor_coef Fsqd
_refine_ls_weighting_details 'w=1/[\s^2^(Fo^2^)+(0.0407P)^2^+0.5579P] where P=(Fo^2^+2Fc^2^)/3'
_refine_ls_weighting_scheme calc
_refine_ls_wR_factor_gt 0.0728
_refine_ls_wR_factor_ref 0.0804
_reflns_number_gt 2076
_reflns_number_total 2652
_reflns_threshold_expression >2sigma(I)
_cod_data_source_file b002700f.txt
_cod_data_source_block dinuclear[Zn2L3Cl2]
_cod_depositor_comments
;
The following automatic conversions were performed:

'_refine_ls_weighting_scheme' value 'calc
w=1/[\s^2^(Fo^2^)+(0.0407P)^2^+0.5579P] where P=(Fo^2^+2Fc^2^)/3' was
changed to 'calc'. New tag '_refine_ls_weighting_details' was
created. The value of the new tag was set to
'w=1/[\s^2^(Fo^2^)+(0.0407P)^2^+0.5579P] where P=(Fo^2^+2Fc^2^)/3'.

Automatic conversion script
Id: cif_fix_values 3143 2015-03-26 13:38:13Z robertas 
;
_cod_original_cell_volume 1457.1(14)
_cod_database_code 7009682

loop_
_symmetry_equiv_pos_as_xyz
'x, y, z'
'-x, y+1/2, -z'

loop_
_atom_site_label
_atom_site_type_symbol
_atom_site_fract_x
_atom_site_fract_y
_atom_site_fract_z
_atom_site_U_iso_or_equiv
_atom_site_adp_type
_atom_site_occupancy
_atom_site_calc_flag
_atom_site_refinement_flags
_atom_site_disorder_assembly
_atom_site_disorder_group
Zn1 Zn 0.28493(9) 0.33442(4) 0.33575(7) 0.0391(3) Uani 1 d . . .
Zn2 Zn 0.21985(9) 0.50876(4) 0.17560(7) 0.0379(2) Uani 1 d . . .
Cl1 Cl 0.2629(3) 0.3282(2) 0.52934(18) 0.0633(6) Uani 1 d . . .
Cl2 Cl 0.2630(3) 0.5218(2) -0.0097(2) 0.0729(8) Uani 1 d . . .
O1 O 0.3898(7) 0.4474(4) 0.2976(6) 0.0598(19) Uani 1 d . . .
O2 O 0.1090(6) 0.4046(4) 0.2176(5) 0.0471(15) Uani 1 d . . .
N1 N 0.4939(7) 0.2795(5) 0.3173(6) 0.0375(16) Uani 1 d . . .
N2 N 0.1878(7) 0.2294(4) 0.2409(5) 0.0336(15) Uani 1 d . . .
N3 N 0.0075(7) 0.5733(4) 0.1639(5) 0.0352(15) Uani 1 d . . .
N4 N 0.3090(8) 0.6202(5) 0.2832(6) 0.0382(16) Uani 1 d . . .
C1 C 0.5384(10) 0.4711(6) 0.3428(8) 0.040(2) Uani 1 d . . .
C2 C 0.5723(10) 0.5616(6) 0.3627(7) 0.034(2) Uani 1 d . . .
C3 C 0.7313(8) 0.5838(6) 0.4181(6) 0.0330(19) Uani 1 d . . .
H3 H 0.7562 0.6422 0.4360 0.040 Uiso 1 calc R . .
C4 C 0.8529(8) 0.5228(6) 0.4474(6) 0.039(2) Uani 1 d . . .
C5 C 0.8152(9) 0.4364(6) 0.4193(6) 0.0369(19) Uani 1 d . . .
H5 H 0.8959 0.3950 0.4335 0.044 Uiso 1 calc R . .
C6 C 0.6580(9) 0.4098(6) 0.3697(6) 0.0353(19) Uani 1 d . . .
C7 C 1.0209(9) 0.5491(7) 0.5127(8) 0.059(3) Uani 1 d . . .
H7A H 1.0208 0.6072 0.5448 0.088 Uiso 1 calc R . .
H7B H 1.0853 0.5476 0.4558 0.088 Uiso 1 calc R . .
H7C H 1.0631 0.5093 0.5790 0.088 Uiso 1 calc R . .
C8 C 0.4540(9) 0.6297(6) 0.3447(6) 0.0356(18) Uani 1 d . . .
H8 H 0.4850 0.6839 0.3801 0.043 Uiso 1 calc R . .
C9 C 0.6301(9) 0.3169(6) 0.3366(6) 0.0371(18) Uani 1 d . . .
H9 H 0.7159 0.2835 0.3293 0.044 Uiso 1 calc R . .
C10 C 0.4665(8) 0.1897(5) 0.2654(6) 0.0390(16) Uani 1 d . . .
H10 H 0.4609 0.1933 0.1776 0.047 Uiso 1 calc R . .
C11 C 0.5939(11) 0.1233(6) 0.3230(8) 0.047(2) Uani 1 d . . .
H11A H 0.6032 0.1193 0.4104 0.057 Uiso 1 calc R . .
H11B H 0.6952 0.1427 0.3126 0.057 Uiso 1 calc R . .
C12 C 0.5540(10) 0.0331(5) 0.2639(7) 0.053(2) Uani 1 d . . .
H12A H 0.5578 0.0356 0.1789 0.063 Uiso 1 calc R . .
H12B H 0.6328 -0.0087 0.3063 0.063 Uiso 1 calc R . .
C13 C 0.3886(8) 0.0024(6) 0.2694(7) 0.0486(17) Uani 1 d . . .
H13A H 0.3626 -0.0517 0.2238 0.058 Uiso 1 calc R . .
H13B H 0.3896 -0.0090 0.3541 0.058 Uiso 1 calc R . .
C14 C 0.2629(9) 0.0701(6) 0.2162(7) 0.046(2) Uani 1 d . . .
H14A H 0.2528 0.0761 0.1289 0.055 Uiso 1 calc R . .
H14B H 0.1616 0.0504 0.2262 0.055 Uiso 1 calc R . .
C15 C 0.3024(7) 0.1580(4) 0.2775(6) 0.0343(14) Uani 1 d . . .
H15 H 0.3146 0.1484 0.3653 0.041 Uiso 1 calc R . .
C16 C -0.0346(9) 0.3787(6) 0.1610(7) 0.0304(19) Uani 1 d . . .
C17 C -0.0755(10) 0.2901(6) 0.1374(8) 0.037(2) Uani 1 d . . .
C18 C -0.2295(9) 0.2669(7) 0.0746(7) 0.042(2) Uani 1 d . . .
H18 H -0.2539 0.2081 0.0598 0.051 Uiso 1 calc R . .
C19 C -0.3478(8) 0.3285(7) 0.0336(6) 0.0405(18) Uani 1 d . . .
C20 C -0.3096(9) 0.4153(6) 0.0594(6) 0.0372(19) Uani 1 d . . .
H20 H -0.3895 0.4566 0.0344 0.045 Uiso 1 calc R . .
C21 C -0.1586(8) 0.4445(6) 0.1205(6) 0.0305(17) Uani 1 d . . .
C22 C -0.5150(9) 0.3015(6) -0.0385(8) 0.057(2) Uani 1 d . . .
H22A H -0.5916 0.3306 -0.0052 0.085 Uiso 1 calc R . .
H22B H -0.5265 0.2395 -0.0324 0.085 Uiso 1 calc R . .
H22C H -0.5317 0.3175 -0.1233 0.085 Uiso 1 calc R . .
C23 C 0.0445(9) 0.2193(6) 0.1751(6) 0.0365(19) Uani 1 d . . .
H23 H 0.0129 0.1630 0.1488 0.044 Uiso 1 calc R . .
C24 C -0.1270(9) 0.5367(5) 0.1368(6) 0.0318(17) Uani 1 d . . .
H24 H -0.2147 0.5731 0.1263 0.038 Uiso 1 calc R . .
C25 C 0.0370(7) 0.6669(4) 0.1753(6) 0.0329(15) Uani 1 d . . .
H25 H 0.0695 0.6837 0.1017 0.039 Uiso 1 calc R . .
C26 C -0.1030(11) 0.7249(6) 0.1764(8) 0.049(2) Uani 1 d . . .
H26A H -0.1421 0.7110 0.2470 0.059 Uiso 1 calc R . .
H26B H -0.1881 0.7149 0.1027 0.059 Uiso 1 calc R . .
C27 C -0.0513(9) 0.8209(5) 0.1824(7) 0.052(2) Uani 1 d . . .
H27A H -0.0232 0.8360 0.1073 0.063 Uiso 1 calc R . .
H27B H -0.1394 0.8577 0.1881 0.063 Uiso 1 calc R . .
C28 C 0.0875(8) 0.8380(6) 0.2903(7) 0.0547(19) Uani 1 d . . .
H28A H 0.0566 0.8270 0.3654 0.066 Uiso 1 calc R . .
H28B H 0.1174 0.8990 0.2901 0.066 Uiso 1 calc R . .
C29 C 0.2313(9) 0.7809(6) 0.2891(7) 0.042(2) Uani 1 d . . .
H29A H 0.2695 0.7951 0.2182 0.051 Uiso 1 calc R . .
H29B H 0.3163 0.7914 0.3626 0.051 Uiso 1 calc R . .
C30 C 0.1807(7) 0.6853(4) 0.2836(6) 0.0363(15) Uani 1 d . . .
H30 H 0.1466 0.6741 0.3583 0.044 Uiso 1 calc R . .

loop_
_atom_site_aniso_label
_atom_site_aniso_U_11
_atom_site_aniso_U_22
_atom_site_aniso_U_33
_atom_site_aniso_U_23
_atom_site_aniso_U_13
_atom_site_aniso_U_12
Zn1 0.0288(5) 0.0261(6) 0.0559(5) 0.0014(4) -0.0002(4) 0.0019(4)
Zn2 0.0262(5) 0.0247(5) 0.0579(5) 0.0008(4) 0.0023(4) 0.0022(4)
Cl1 0.0849(16) 0.0457(13) 0.0584(11) -0.0038(11) 0.0173(10) 0.0137(13)
Cl2 0.0967(18) 0.0555(18) 0.0820(15) -0.0016(13) 0.0510(13) 0.0113(15)
O1 0.034(3) 0.021(3) 0.106(5) 0.010(3) -0.014(3) -0.008(3)
O2 0.022(3) 0.030(3) 0.075(4) 0.014(3) -0.012(2) 0.000(3)
N1 0.028(3) 0.031(4) 0.051(4) 0.007(3) 0.006(3) 0.005(3)
N2 0.030(3) 0.020(3) 0.045(3) 0.003(3) -0.001(3) 0.007(3)
N3 0.033(4) 0.022(3) 0.046(3) 0.002(3) 0.003(3) -0.001(3)
N4 0.033(4) 0.030(4) 0.049(3) 0.001(3) 0.007(3) -0.005(3)
C1 0.025(4) 0.032(5) 0.051(5) 0.006(3) -0.010(4) -0.006(4)
C2 0.031(5) 0.028(5) 0.042(4) 0.000(3) 0.011(4) -0.011(4)
C3 0.024(4) 0.036(5) 0.039(4) 0.005(3) 0.008(3) 0.002(4)
C4 0.025(4) 0.044(5) 0.044(4) 0.008(4) 0.004(3) -0.013(4)
C5 0.027(4) 0.040(5) 0.043(4) 0.006(3) 0.008(3) -0.001(4)
C6 0.030(4) 0.031(4) 0.040(4) 0.007(3) 0.001(3) -0.003(4)
C7 0.032(4) 0.064(7) 0.067(5) 0.002(5) -0.007(4) -0.010(4)
C8 0.030(4) 0.031(5) 0.043(4) 0.003(3) 0.004(3) 0.002(3)
C9 0.031(4) 0.040(5) 0.039(4) 0.004(3) 0.006(3) -0.001(3)
C10 0.043(4) 0.032(4) 0.040(4) -0.001(3) 0.007(3) 0.007(3)
C11 0.032(5) 0.047(6) 0.061(5) 0.006(4) 0.010(4) -0.001(4)
C12 0.058(5) 0.039(4) 0.066(5) 0.004(4) 0.023(4) 0.012(4)
C13 0.048(4) 0.036(4) 0.060(4) -0.002(4) 0.011(3) 0.003(3)
C14 0.050(6) 0.030(5) 0.056(5) -0.008(4) 0.010(4) 0.001(4)
C15 0.035(3) 0.025(3) 0.042(4) -0.002(3) 0.007(3) 0.002(3)
C16 0.022(4) 0.036(5) 0.034(4) 0.005(3) 0.009(3) -0.001(4)
C17 0.028(5) 0.037(5) 0.040(4) 0.011(4) -0.001(3) 0.008(4)
C18 0.037(5) 0.039(5) 0.045(5) -0.004(4) 0.002(4) -0.016(4)
C19 0.028(4) 0.043(5) 0.047(4) -0.005(4) 0.003(3) -0.001(4)
C20 0.029(4) 0.042(5) 0.036(4) 0.006(3) 0.000(3) 0.006(4)
C21 0.022(4) 0.032(4) 0.036(4) 0.004(3) 0.006(3) 0.000(3)
C22 0.032(4) 0.042(5) 0.083(6) 0.004(4) -0.009(4) -0.007(4)
C23 0.043(5) 0.028(5) 0.035(4) 0.001(3) 0.005(3) -0.008(4)
C24 0.029(4) 0.031(4) 0.033(3) 0.002(3) 0.005(3) 0.010(3)
C25 0.029(3) 0.025(3) 0.041(4) 0.002(3) 0.004(3) 0.007(3)
C26 0.038(5) 0.028(5) 0.075(6) -0.006(4) 0.001(4) 0.011(4)
C27 0.052(4) 0.031(4) 0.069(5) -0.004(4) 0.008(4) 0.017(3)
C28 0.048(4) 0.035(4) 0.078(5) -0.009(4) 0.012(4) 0.005(4)
C29 0.042(5) 0.033(5) 0.050(5) -0.003(4) 0.008(4) -0.001(4)
C30 0.033(3) 0.033(3) 0.041(4) -0.004(3) 0.006(3) 0.005(3)

loop_
_atom_type_symbol
_atom_type_description
_atom_type_scat_dispersion_real
_atom_type_scat_dispersion_imag
_atom_type_scat_source
C C 0.0033 0.0016 'International Tables Vol C Tables 4.2.6.8 and 6.1.1.4'
H H 0.0000 0.0000 'International Tables Vol C Tables 4.2.6.8 and 6.1.1.4'
N N 0.0061 0.0033 'International Tables Vol C Tables 4.2.6.8 and 6.1.1.4'
O O 0.0106 0.0060 'International Tables Vol C Tables 4.2.6.8 and 6.1.1.4'
Cl Cl 0.1484 0.1585 'International Tables Vol C Tables 4.2.6.8 and 6.1.1.4'
Zn Zn 0.2839 1.4301 'International Tables Vol C Tables 4.2.6.8 and 6.1.1.4'

loop_
_geom_angle_atom_site_label_1
_geom_angle_atom_site_label_2
_geom_angle_atom_site_label_3
_geom_angle
_geom_angle_site_symmetry_1
_geom_angle_site_symmetry_3
_geom_angle_publ_flag
N2 Zn1 O2 86.2(3) . . ?
N2 Zn1 O1 135.8(3) . . ?
O2 Zn1 O1 73.9(2) . . ?
N2 Zn1 N1 83.1(3) . . ?
O2 Zn1 N1 132.6(2) . . ?
O1 Zn1 N1 82.3(3) . . ?
N2 Zn1 Cl1 110.8(2) . . ?
O2 Zn1 Cl1 114.30(19) . . ?
O1 Zn1 Cl1 113.4(2) . . ?
N1 Zn1 Cl1 112.70(19) . . ?
O1 Zn2 O2 77.1(2) . . ?
O1 Zn2 N3 140.0(3) . . ?
O2 Zn2 N3 85.0(2) . . ?
O1 Zn2 N4 83.6(3) . . ?
O2 Zn2 N4 129.6(3) . . ?
N3 Zn2 N4 80.8(3) . . ?
O1 Zn2 Cl2 114.4(2) . . ?
O2 Zn2 Cl2 120.6(2) . . ?
N3 Zn2 Cl2 105.53(19) . . ?
N4 Zn2 Cl2 109.7(2) . . ?
C1 O1 Zn2 128.5(6) . . ?
C1 O1 Zn1 126.9(5) . . ?
Zn2 O1 Zn1 104.6(3) . . ?
C16 O2 Zn2 126.2(5) . . ?
C16 O2 Zn1 127.9(5) . . ?
Zn2 O2 Zn1 104.3(2) . . ?
C9 N1 C10 121.5(7) . . ?
C9 N1 Zn1 127.1(6) . . ?
C10 N1 Zn1 111.2(5) . . ?
C23 N2 C15 124.2(7) . . ?
C23 N2 Zn1 128.2(6) . . ?
C15 N2 Zn1 106.8(4) . . ?
C24 N3 C25 126.1(6) . . ?
C24 N3 Zn2 124.2(6) . . ?
C25 N3 Zn2 109.2(4) . . ?
C8 N4 C30 123.7(7) . . ?
C8 N4 Zn2 124.2(6) . . ?
C30 N4 Zn2 112.0(4) . . ?
O1 C1 C6 120.7(8) . . ?
O1 C1 C2 118.3(8) . . ?
C6 C1 C2 121.0(8) . . ?
C3 C2 C1 116.4(8) . . ?
C3 C2 C8 118.4(8) . . ?
C1 C2 C8 124.7(8) . . ?
C4 C3 C2 123.2(8) . . ?
C3 C4 C5 118.0(7) . . ?
C3 C4 C7 121.3(9) . . ?
C5 C4 C7 120.7(8) . . ?
C4 C5 C6 121.4(8) . . ?
C1 C6 C5 119.8(8) . . ?
C1 C6 C9 122.5(7) . . ?
C5 C6 C9 117.4(8) . . ?
N4 C8 C2 124.3(8) . . ?
N1 C9 C6 123.8(8) . . ?
N1 C10 C11 115.2(6) . . ?
N1 C10 C15 108.0(5) . . ?
C11 C10 C15 110.0(6) . . ?
C10 C11 C12 111.1(6) . . ?
C13 C12 C11 111.5(7) . . ?
C14 C13 C12 111.5(7) . . ?
C15 C14 C13 112.0(6) . . ?
N2 C15 C14 118.6(6) . . ?
N2 C15 C10 108.7(6) . . ?
C14 C15 C10 110.0(6) . . ?
O2 C16 C17 123.1(8) . . ?
O2 C16 C21 118.6(8) . . ?
C17 C16 C21 118.3(8) . . ?
C18 C17 C16 120.3(8) . . ?
C18 C17 C23 118.2(9) . . ?
C16 C17 C23 121.5(8) . . ?
C17 C18 C19 122.1(9) . . ?
C20 C19 C18 117.8(7) . . ?
C20 C19 C22 121.1(8) . . ?
C18 C19 C22 121.1(9) . . ?
C19 C20 C21 123.9(8) . . ?
C20 C21 C24 120.2(7) . . ?
C20 C21 C16 117.5(8) . . ?
C24 C21 C16 122.3(7) . . ?
N2 C23 C17 125.6(8) . . ?
N3 C24 C21 126.9(7) . . ?
N3 C25 C26 117.0(6) . . ?
N3 C25 C30 109.9(5) . . ?
C26 C25 C30 112.3(6) . . ?
C25 C26 C27 109.5(7) . . ?
C28 C27 C26 111.7(7) . . ?
C27 C28 C29 112.4(6) . . ?
C30 C29 C28 108.6(6) . . ?
N4 C30 C25 109.3(5) . . ?
N4 C30 C29 115.4(6) . . ?
C25 C30 C29 112.1(6) . . ?

loop_
_geom_bond_atom_site_label_1
_geom_bond_atom_site_label_2
_geom_bond_distance
_geom_bond_site_symmetry_2
_geom_bond_publ_flag
Zn1 N2 1.994(6) . ?
Zn1 O2 2.052(5) . ?
Zn1 O1 2.057(6) . ?
Zn1 N1 2.070(7) . ?
Zn1 Cl1 2.246(2) . ?
Zn2 O1 1.975(6) . ?
Zn2 O2 1.989(6) . ?
Zn2 N3 2.076(7) . ?
Zn2 N4 2.120(7) . ?
Zn2 Cl2 2.229(2) . ?
O1 C1 1.315(9) . ?
O2 C16 1.310(9) . ?
N1 C9 1.287(9) . ?
N1 C10 1.490(10) . ?
N2 C23 1.286(9) . ?
N2 C15 1.466(9) . ?
N3 C24 1.265(9) . ?
N3 C25 1.456(9) . ?
N4 C8 1.282(9) . ?
N4 C30 1.502(9) . ?
C1 C6 1.378(12) . ?
C1 C2 1.423(11) . ?
C2 C3 1.407(10) . ?
C2 C8 1.444(12) . ?
C3 C4 1.388(11) . ?
C4 C5 1.380(13) . ?
C4 C7 1.513(10) . ?
C5 C6 1.401(10) . ?
C6 C9 1.475(12) . ?
C10 C11 1.520(11) . ?
C10 C15 1.554(9) . ?
C11 C12 1.534(12) . ?
C12 C13 1.537(10) . ?
C13 C14 1.515(11) . ?
C14 C15 1.511(10) . ?
C16 C17 1.411(12) . ?
C16 C21 1.462(11) . ?
C17 C18 1.391(11) . ?
C17 C23 1.490(12) . ?
C18 C19 1.387(12) . ?
C19 C20 1.382(14) . ?
C19 C22 1.529(10) . ?
C20 C21 1.391(10) . ?
C21 C24 1.442(11) . ?
C25 C26 1.515(10) . ?
C25 C30 1.529(8) . ?
C26 C27 1.534(12) . ?
C27 C28 1.498(9) . ?
C28 C29 1.534(10) . ?
C29 C30 1.526(11) . ?
